data_1535712
loop_
_publ_author_name
'Troyanov, S.I.'
'Korenev, Yu.M.'
'Morozov, I.V.'

_publ_section_title
;
 Polymorphism of ammonium tetrafluorocuprate dihydrate, synthesis and
 crystal structure of beta-(NH4)2CuF4*2H2O
;
_journal_name_full 'Zhurnal Neorganicheskoi Khimii'
_journal_page_first 871
_journal_page_last 876
_journal_volume 39
_journal_year 1994
_chemical_formula_sum 'Cu F4 H12 N2 O2'
_chemical_name_systematic '(N H4)2 (Cu F4) (H2 O)2'
_space_group_IT_number 14
_symmetry_space_group_name_Hall '-P 2yn'
_symmetry_space_group_name_H-M 'P 1 21/n 1'
_cell_angle_alpha 90
_cell_angle_beta 92.21
_cell_angle_gamma 90
_cell_formula_units_Z 8
_cell_length_a 6.74
_cell_length_b 6.748
_cell_length_c 30.449
_cell_volume 1383.837
_citation_journal_id_ASTM ZNOKAQ
_cod_data_source_file Troyanov_ZNOKAQ_1994_1425.cif
_cod_data_source_block H12Cu1F4N2O2
_cod_original_sg_symbol_Hall '-P 2ybc (x-z,y,z)'
_cod_original_formula_sum 'H12 Cu1 F4 N2 O2'
_cod_database_code 1535712

loop_
_symmetry_equiv_pos_as_xyz
x,y,z
-x+1/2,y+1/2,-z+1/2
-x,-y,-z
x-1/2,-y-1/2,z-1/2

loop_
_atom_site_label
_atom_site_type_symbol
_atom_site_fract_x
_atom_site_fract_y
_atom_site_fract_z
_atom_site_occupancy
_atom_site_U_iso_or_equiv
H22 H+1 0.48 0.25 0.642 1 0.0
N4 N-3 0.3834 0.2487 0.6254 1 0.0
H18 H+1 0 0.54 0.604 1 0.0
F4 F-1 0.7057 0.2747 0.684 1 0.0
H6 H+1 0.6 0.34 0.523 1 0.0
H12 H+1 0.73 0.74 0.521 1 0.0
H21 H+1 0.29 0.24 0.644 1 0.0
H17 H+1 0.77 0.58 0.606 1 0.0
Cu1 Cu+2 0.8854 0.05299 0.68746 1 0.0
O4 O-2 0.357 -0.2577 0.638 1 0.0
H1 H+1 0.76 0.01 0.592 1 0.0
O1 O-2 0.879 0.0521 0.6119 1 0.0
H23 H+1 0.38 0.13 0.61 1 0.0
F8 F-1 0.1548 -0.0554 0.5576 1 0.0
F1 F-1 0.1104 0.2326 0.6883 1 0.0
Cu2 Cu+2 0.36 -0.2512 0.56246 1 0.0
O3 O-2 0.351 -0.2618 0.4872 1 0.0
H2 H+1 0.97 0.03 0.599 1 0.0
F6 F-1 0.5544 -0.0414 0.5642 1 0.0
H24 H+1 0.39 0.37 0.611 1 0.0
N3 N-3 0.8832 0.5544 0.6248 1 0.0
F2 F-1 0.6622 -0.1227 0.6879 1 0.0
H10 H+1 0.85 0.84 0.486 1 0.0
H13 H+1 0.48 0.01 0.732 1 0.0
N1 N-3 0.8465 0.7496 0.5007 1 0.0
H15 H+1 0.39 -0.08 0.775 1 0.0
H7 H+1 0.44 -0.21 0.65 1 0.0
H14 H+1 0.42 0.14 0.768 1 0.0
F3 F-1 0.0632 -0.1716 0.6903 1 0.0
F5 F-1 0.1651 -0.4604 0.5624 1 0.0
H19 H+1 0.86 0.46 0.636 1 0.0
H3 H+1 0.87 0.18 0.781 1 0.0
H9 H+1 0.86 0.66 0.484 1 0.0
H20 H+1 0.89 0.68 0.648 1 0.0
H16 H+1 0.3 0.03 0.737 1 0.0
H8 H+1 0.28 -0.2 0.658 1 0.0
N2 N-3 0.3961 0.0316 0.7502 1 0.0
H4 H+1 0.88 -0.03 0.777 1 0.0
H5 H+1 0.6 0.18 0.523 1 0.0
H11 H+1 0.98 0.76 0.51 1 0.0
O2 O-2 0.9023 0.0595 0.7628 1 0.0
F7 F-1 0.5696 -0.4434 0.5667 1 0.0
